data_2216976
loop_
_publ_author_name
'Li, Zong-Xiao'
'Zhang, Xin-Li'
'Pu, Xiao-Hua'

_publ_section_title Bis[2-(benzyliminomethyl)-4-chlorophenolato-\k^2^<i>N</i>,<i>O</i>]nickel(II)
_journal_coeditor_code CI2496
_journal_issue 1
_journal_name_full 'Acta Crystallographica Section E'
_journal_page_first m202
_journal_page_last m202
_journal_paper_doi 10.1107/S1600536807054943
_journal_volume 64
_journal_year 2008
_chemical_formula_iupac '[Ni (C14 H11 Cl N O)2]'
_chemical_formula_moiety 'C28 H22 Cl2 N2 Ni O2'
_chemical_formula_sum 'C28 H22 Cl2 N2 Ni O2'
_chemical_formula_weight 548.09
_chemical_name_systematic
;
Bis[2-(benzyliminomethyl)-4-chlorophenolato-\k^2^N,O]nickel(II)
;
_space_group_IT_number 14
_symmetry_cell_setting monoclinic
_symmetry_space_group_name_Hall '-P 2ybc'
_symmetry_space_group_name_H-M 'P 1 21/c 1'
_atom_sites_solution_hydrogens geom
_atom_sites_solution_primary direct
_atom_sites_solution_secondary difmap
_audit_creation_method SHELXL-97
_cell_angle_alpha 90.00
_cell_angle_beta 107.529(2)
_cell_angle_gamma 90.00
_cell_formula_units_Z 2
_cell_length_a 13.6785(17)
_cell_length_b 10.5986(14)
_cell_length_c 8.6560(13)
_cell_measurement_reflns_used 1825
_cell_measurement_temperature 298(2)
_cell_measurement_theta_max 25.231
_cell_measurement_theta_min 2.476
_cell_volume 1196.6(3)
_computing_cell_refinement 'SAINT (Bruker, 2001)'
_computing_data_collection 'SMART (Bruker, 1998)'
_computing_data_reduction 'SAINT (Bruker, 2001)'
_computing_molecular_graphics 'SHELXTL (Bruker, 2001)'
_computing_publication_material 'SHELXTL (Bruker, 2001)'
_computing_structure_refinement 'SHELXL97 (Sheldrick, 1997)'
_computing_structure_solution 'SHELXS97 (Sheldrick, 1997)'
_diffrn_ambient_temperature 298(2)
_diffrn_measured_fraction_theta_full 1.000
_diffrn_measured_fraction_theta_max 1.000
_diffrn_measurement_device_type 'Bruker SMART CCD'
_diffrn_measurement_method '\f and \w'
_diffrn_radiation_monochromator graphite
_diffrn_radiation_source 'fine-focus sealed tube'
_diffrn_radiation_type MoK\a
_diffrn_radiation_wavelength 0.71073
_diffrn_reflns_av_R_equivalents 0.0392
_diffrn_reflns_av_sigmaI/netI 0.0461
_diffrn_reflns_limit_h_max 12
_diffrn_reflns_limit_h_min -16
_diffrn_reflns_limit_k_max 8
_diffrn_reflns_limit_k_min -12
_diffrn_reflns_limit_l_max 10
_diffrn_reflns_limit_l_min -10
_diffrn_reflns_number 5718
_diffrn_reflns_theta_full 25.01
_diffrn_reflns_theta_max 25.01
_diffrn_reflns_theta_min 2.48
_diffrn_standards_number 0
_exptl_absorpt_coefficient_mu 1.064
_exptl_absorpt_correction_T_max 0.7270
_exptl_absorpt_correction_T_min 0.5872
_exptl_absorpt_correction_type multi-scan
_exptl_absorpt_process_details '(SADABS; Sheldrick, 1996)'
_exptl_crystal_colour green
_exptl_crystal_density_diffrn 1.521
_exptl_crystal_density_method 'not measured'
_exptl_crystal_description rhombus
_exptl_crystal_F_000 564
_exptl_crystal_size_max 0.56
_exptl_crystal_size_mid 0.44
_exptl_crystal_size_min 0.32
_refine_diff_density_max 0.534
_refine_diff_density_min -0.276
_refine_ls_extinction_method none
_refine_ls_goodness_of_fit_ref 1.083
_refine_ls_hydrogen_treatment constr
_refine_ls_matrix_type full
_refine_ls_number_parameters 160
_refine_ls_number_reflns 2110
_refine_ls_number_restraints 0
_refine_ls_restrained_S_all 1.083
_refine_ls_R_factor_all 0.0702
_refine_ls_R_factor_gt 0.0426
_refine_ls_shift/su_max 0.001
_refine_ls_shift/su_mean 0.000
_refine_ls_structure_factor_coef Fsqd
_refine_ls_weighting_details 'calc w=1/[\s^2^(Fo^2^)+(0.0570P)^2^+0.6708P] where P=(Fo^2^+2Fc^2^)/3'
_refine_ls_weighting_scheme calc
_refine_ls_wR_factor_gt 0.1051
_refine_ls_wR_factor_ref 0.1238
_reflns_number_gt 1506
_reflns_number_total 2110
_reflns_threshold_expression I>2\s(I)
_cod_data_source_file ci2496.cif
_cod_data_source_block I
_cod_depositor_comments
;
The following automatic conversions were performed:
'_symmetry_cell_setting' value 'Monoclinic' changed to 'monoclinic'
according to '/home/saulius/struct/CIF-dictionaries/cif_core.dic'
dictionary named 'cif_core.dic' version 2.4.1 from 2010-06-29.

Automatic conversion script
Id: cif_fix_enum 1527 2010-12-29 10:47:43Z saulius 

The following automatic conversions were performed:

'_symmetry_cell_setting' value 'Monoclinic' changed to 'monoclinic'
according to /home/saulius/struct/CIF-dictionaries/cif_core.dic
dictionary named 'cif_core.dic' version 2.4.1 from 2010-06-29.

Automatic conversion script
Id: cif_fix_values 1715 2011-07-08 13:25:40Z adriana 
;
_cod_original_sg_symbol_H-M 'P 21/c'
_cod_database_code 2216976
_cod_database_fobs_code 2216976

loop_
_symmetry_equiv_pos_as_xyz
'x, y, z'
'-x, y+1/2, -z+1/2'
'-x, -y, -z'
'x, -y-1/2, z-1/2'

loop_
_atom_site_type_symbol
_atom_site_label
_atom_site_fract_x
_atom_site_fract_y
_atom_site_fract_z
_atom_site_U_iso_or_equiv
_atom_site_adp_type
_atom_site_calc_flag
_atom_site_refinement_flags
_atom_site_occupancy
Ni Ni1 0.0000 0.5000 0.0000 0.0329(2) Uani d S 1
Cl Cl1 0.48272(9) 0.77502(16) 0.44350(18) 0.0919(6) Uani d . 1
N N1 0.0104(2) 0.6504(3) 0.1288(3) 0.0316(7) Uani d . 1
O O1 0.13607(19) 0.4664(3) 0.0829(3) 0.0472(7) Uani d . 1
C C1 0.0949(3) 0.7006(4) 0.2141(4) 0.0354(8) Uani d . 1
H H1 0.0899 0.7737 0.2705 0.043 Uiso calc R 1
C C2 0.1963(3) 0.6549(4) 0.2309(4) 0.0359(9) Uani d . 1
C C3 0.2107(3) 0.5393(4) 0.1629(4) 0.0365(9) Uani d . 1
C C4 0.3123(3) 0.4982(4) 0.1878(5) 0.0467(10) Uani d . 1
H H4 0.3240 0.4208 0.1461 0.056 Uiso calc R 1
C C5 0.3939(3) 0.5699(5) 0.2720(5) 0.0528(11) Uani d . 1
H H5 0.4603 0.5418 0.2855 0.063 Uiso calc R 1
C C6 0.3779(3) 0.6840(5) 0.3372(5) 0.0520(11) Uani d . 1
C C7 0.2809(3) 0.7283(4) 0.3197(5) 0.0451(10) Uani d . 1
H H7 0.2710 0.8048 0.3653 0.054 Uiso calc R 1
C C8 -0.0831(3) 0.7179(4) 0.1351(4) 0.0369(9) Uani d . 1
H H8A -0.1254 0.7353 0.0253 0.044 Uiso calc R 1
H H8B -0.0633 0.7982 0.1893 0.044 Uiso calc R 1
C C9 -0.1461(2) 0.6457(3) 0.2219(4) 0.0316(8) Uani d . 1
C C10 -0.1084(3) 0.5490(4) 0.3262(4) 0.0393(9) Uani d . 1
H H10 -0.0411 0.5225 0.3438 0.047 Uiso calc R 1
C C11 -0.1688(3) 0.4897(4) 0.4064(5) 0.0469(10) Uani d . 1
H H11 -0.1422 0.4233 0.4767 0.056 Uiso calc R 1
C C12 -0.2678(3) 0.5281(4) 0.3827(5) 0.0533(12) Uani d . 1
H H12 -0.3087 0.4878 0.4361 0.064 Uiso calc R 1
C C13 -0.3059(3) 0.6264(5) 0.2799(5) 0.0553(12) Uani d . 1
H H13 -0.3725 0.6544 0.2651 0.066 Uiso calc R 1
C C14 -0.2457(3) 0.6839(4) 0.1983(5) 0.0458(10) Uani d . 1
H H14 -0.2727 0.7493 0.1265 0.055 Uiso calc R 1

loop_
_atom_site_aniso_label
_atom_site_aniso_U_11
_atom_site_aniso_U_22
_atom_site_aniso_U_33
_atom_site_aniso_U_12
_atom_site_aniso_U_13
_atom_site_aniso_U_23
Ni1 0.0295(4) 0.0348(4) 0.0367(4) -0.0008(3) 0.0133(3) -0.0002(3)
Cl1 0.0415(7) 0.1240(14) 0.1083(11) -0.0314(7) 0.0197(7) -0.0503(10)
N1 0.0291(15) 0.0328(17) 0.0363(16) 0.0014(13) 0.0152(13) 0.0075(13)
O1 0.0307(14) 0.0475(19) 0.0590(17) 0.0032(11) 0.0070(13) -0.0124(13)
C1 0.040(2) 0.031(2) 0.040(2) -0.0020(16) 0.0191(17) 0.0023(16)
C2 0.0311(19) 0.043(2) 0.035(2) -0.0034(17) 0.0123(15) 0.0036(18)
C3 0.033(2) 0.045(2) 0.035(2) -0.0018(16) 0.0137(17) 0.0024(17)
C4 0.035(2) 0.053(3) 0.054(2) 0.0008(19) 0.0156(18) -0.010(2)
C5 0.031(2) 0.069(3) 0.059(3) -0.001(2) 0.0156(19) -0.005(2)
C6 0.034(2) 0.073(3) 0.050(2) -0.014(2) 0.0137(18) -0.008(2)
C7 0.037(2) 0.049(3) 0.051(2) -0.0103(18) 0.0162(18) -0.008(2)
C8 0.038(2) 0.032(2) 0.043(2) 0.0018(16) 0.0163(17) 0.0026(17)
C9 0.0308(18) 0.033(2) 0.0309(19) -0.0009(15) 0.0095(15) -0.0046(16)
C10 0.039(2) 0.037(2) 0.043(2) 0.0046(17) 0.0142(17) 0.0024(18)
C11 0.055(3) 0.043(2) 0.047(2) 0.003(2) 0.0222(19) 0.009(2)
C12 0.049(2) 0.067(3) 0.053(2) -0.012(2) 0.029(2) -0.001(2)
C13 0.035(2) 0.079(4) 0.055(3) 0.005(2) 0.019(2) 0.002(2)
C14 0.040(2) 0.055(3) 0.043(2) 0.0121(19) 0.0139(18) 0.010(2)

loop_
_atom_type_symbol
_atom_type_description
_atom_type_scat_dispersion_real
_atom_type_scat_dispersion_imag
_atom_type_scat_source
C C 0.0033 0.0016 'International Tables Vol C Tables 4.2.6.8 and 6.1.1.4'
H H 0.0000 0.0000 'International Tables Vol C Tables 4.2.6.8 and 6.1.1.4'
N N 0.0061 0.0033 'International Tables Vol C Tables 4.2.6.8 and 6.1.1.4'
O O 0.0106 0.0060 'International Tables Vol C Tables 4.2.6.8 and 6.1.1.4'
Ni Ni 0.3393 1.1124 'International Tables Vol C Tables 4.2.6.8 and 6.1.1.4'
Cl Cl 0.1484 0.1585 'International Tables Vol C Tables 4.2.6.8 and 6.1.1.4'

loop_
_geom_angle_atom_site_label_1
_geom_angle_atom_site_label_2
_geom_angle_atom_site_label_3
_geom_angle_site_symmetry_1
_geom_angle_site_symmetry_3
_geom_angle
_geom_angle_publ_flag
O1 Ni1 O1 . 3_565 180 y
O1 Ni1 N1 . 3_565 87.39(11) y
O1 Ni1 N1 3_565 3_565 92.61(11) ?
O1 Ni1 N1 . . 92.61(11) y
O1 Ni1 N1 3_565 . 87.39(11) ?
N1 Ni1 N1 3_565 . 180.00(14) ?
C1 N1 C8 . . 114.6(3) ?
C1 N1 Ni1 . . 124.9(2) ?
C8 N1 Ni1 . . 120.5(2) ?
C3 O1 Ni1 . . 129.8(3) ?
N1 C1 C2 . . 126.4(4) ?
N1 C1 H1 . . 116.8 ?
C2 C1 H1 . . 116.8 ?
C3 C2 C7 . . 120.9(3) ?
C3 C2 C1 . . 120.5(3) ?
C7 C2 C1 . . 118.5(4) ?
O1 C3 C2 . . 123.8(3) ?
O1 C3 C4 . . 118.5(4) ?
C2 C3 C4 . . 117.6(3) ?
C5 C4 C3 . . 121.3(4) ?
C5 C4 H4 . . 119.3 ?
C3 C4 H4 . . 119.3 ?
C4 C5 C6 . . 120.1(4) ?
C4 C5 H5 . . 120.0 ?
C6 C5 H5 . . 120.0 ?
C7 C6 C5 . . 121.4(4) ?
C7 C6 Cl1 . . 118.9(4) ?
C5 C6 Cl1 . . 119.6(3) ?
C6 C7 C2 . . 118.6(4) ?
C6 C7 H7 . . 120.7 ?
C2 C7 H7 . . 120.7 ?
N1 C8 C9 . . 113.7(3) ?
N1 C8 H8A . . 108.8 ?
C9 C8 H8A . . 108.8 ?
N1 C8 H8B . . 108.8 ?
C9 C8 H8B . . 108.8 ?
H8A C8 H8B . . 107.7 ?
C10 C9 C14 . . 118.7(3) ?
C10 C9 C8 . . 123.5(3) ?
C14 C9 C8 . . 117.7(3) ?
C9 C10 C11 . . 120.8(3) ?
C9 C10 H10 . . 119.6 ?
C11 C10 H10 . . 119.6 ?
C12 C11 C10 . . 120.3(4) ?
C12 C11 H11 . . 119.9 ?
C10 C11 H11 . . 119.9 ?
C13 C12 C11 . . 119.4(4) ?
C13 C12 H12 . . 120.3 ?
C11 C12 H12 . . 120.3 ?
C12 C13 C14 . . 120.1(4) ?
C12 C13 H13 . . 120.0 ?
C14 C13 H13 . . 120.0 ?
C9 C14 C13 . . 120.7(4) ?
C9 C14 H14 . . 119.6 ?
C13 C14 H14 . . 119.6 ?

loop_
_geom_bond_atom_site_label_1
_geom_bond_atom_site_label_2
_geom_bond_site_symmetry_2
_geom_bond_distance
_geom_bond_publ_flag
Ni1 O1 . 1.817(2) y
Ni1 O1 3_565 1.817(2) ?
Ni1 N1 3_565 1.926(3) ?
Ni1 N1 . 1.926(3) y
Cl1 C6 . 1.743(4) ?
N1 C1 . 1.284(4) ?
N1 C8 . 1.480(4) ?
O1 C3 . 1.301(4) ?
C1 C2 . 1.434(5) ?
C1 H1 . 0.93 ?
C2 C3 . 1.399(5) ?
C2 C7 . 1.414(5) ?
C3 C4 . 1.409(5) ?
C4 C5 . 1.365(6) ?
C4 H4 . 0.93 ?
C5 C6 . 1.379(6) ?
C5 H5 . 0.93 ?
C6 C7 . 1.372(5) ?
C7 H7 . 0.93 ?
C8 C9 . 1.510(5) ?
C8 H8A . 0.97 ?
C8 H8B . 0.97 ?
C9 C10 . 1.361(5) ?
C9 C14 . 1.377(5) ?
C10 C11 . 1.380(5) ?
C10 H10 . 0.93 ?
C11 C12 . 1.369(6) ?
C11 H11 . 0.93 ?
C12 C13 . 1.367(6) ?
C12 H12 . 0.93 ?
C13 C14 . 1.378(6) ?
C13 H13 . 0.93 ?
C14 H14 . 0.93 ?

loop_
_geom_torsion_atom_site_label_1
_geom_torsion_atom_site_label_2
_geom_torsion_atom_site_label_3
_geom_torsion_atom_site_label_4
_geom_torsion_site_symmetry_1
_geom_torsion
O1 Ni1 N1 C1 . 9.0(3)
O1 Ni1 N1 C1 3_565 -171.0(3)
O1 Ni1 N1 C8 . -171.1(2)
O1 Ni1 N1 C8 3_565 8.9(2)
N1 Ni1 O1 C3 3_565 164.0(3)
N1 Ni1 O1 C3 . -16.0(3)
C8 N1 C1 C2 . 179.6(3)
Ni1 N1 C1 C2 . -0.4(5)
N1 C1 C2 C3 . -6.1(6)
N1 C1 C2 C7 . 174.9(3)
Ni1 O1 C3 C2 . 14.1(5)
Ni1 O1 C3 C4 . -168.2(3)
C7 C2 C3 O1 . 178.5(3)
C1 C2 C3 O1 . -0.5(5)
C7 C2 C3 C4 . 0.7(5)
C1 C2 C3 C4 . -178.2(3)
O1 C3 C4 C5 . -179.4(4)
C2 C3 C4 C5 . -1.5(6)
C3 C4 C5 C6 . 1.1(6)
C4 C5 C6 C7 . 0.0(7)
C4 C5 C6 Cl1 . -179.7(3)
C5 C6 C7 C2 . -0.8(6)
Cl1 C6 C7 C2 . 178.9(3)
C3 C2 C7 C6 . 0.4(5)
C1 C2 C7 C6 . 179.3(3)
C1 N1 C8 C9 . -111.5(3)
Ni1 N1 C8 C9 . 68.5(3)
N1 C8 C9 C10 . 19.2(5)
N1 C8 C9 C14 . -163.5(3)
C14 C9 C10 C11 . 0.4(6)
C8 C9 C10 C11 . 177.6(4)
C9 C10 C11 C12 . -0.5(6)
C10 C11 C12 C13 . -0.5(6)
C11 C12 C13 C14 . 1.5(7)
C10 C9 C14 C13 . 0.7(6)
C8 C9 C14 C13 . -176.8(4)
C12 C13 C14 C9 . -1.6(7)
